data_4309892
loop_
_publ_author_name
'Robert J. Alvarado'
'Jay M. Rosenberg'
'Aileen Andreu'
'Jeffrey C. Bryan'
'Wei-Zhong Chen'
'Tong Ren'
'Konstantinos Kavallieratos'

_publ_contact_author_address
; Department of Chemistry 
  University of Miami 
  PO BOX 249118 
  Coral Gables, FL 33124-0431 
  USA 
;
_publ_contact_author_email tren@miami.edu
_publ_contact_author_fax '(305) 284-1880'
_publ_contact_author_name 'Dr. Ren, Tong'
_publ_contact_author_phone '(305) 284-6617'
_publ_section_title
;
Structural Insights into the Coordination and Extraction of Pb(II) by
Disulfonamide Ligands Derived from o-Phenylenediamine
;
_journal_name_full 'Inorganic Chemistry'
_journal_page_first 7951
_journal_page_last 7959
_journal_paper_doi 10.1021/ic051103r
_journal_volume 44
_journal_year 2005
_chemical_formula_sum 'C30 H36 N2 O6 Pb S4'
_chemical_formula_weight 856.04
_chemical_name_systematic
; 
 ? 
;
_space_group_IT_number 14
_symmetry_cell_setting monoclinic
_symmetry_space_group_name_Hall '-P 2yn'
_symmetry_space_group_name_H-M 'P 1 21/n 1'
_atom_sites_solution_hydrogens geom
_atom_sites_solution_primary direct
_atom_sites_solution_secondary difmap
_audit_creation_method SHELXL-97
_cell_angle_alpha 90.00
_cell_angle_beta 92.566(16)
_cell_angle_gamma 90.00
_cell_formula_units_Z 4
_cell_length_a 10.4577(19)
_cell_length_b 13.246(3)
_cell_length_c 25.935(9)
_cell_measurement_reflns_used 3068
_cell_measurement_temperature 300(2)
_cell_measurement_theta_max 20.69
_cell_measurement_theta_min 2.20
_cell_volume 3589.0(16)
_computing_cell_refinement 'Bruker SMART'
_computing_data_collection 'Bruker SMART'
_computing_data_reduction 'Bruker SAINT'
_computing_molecular_graphics 'Bruker SHELXTL'
_computing_publication_material 'Bruker SHELXTL'
_computing_structure_refinement 'SHELXL-97 (Sheldrick, 1997)'
_computing_structure_solution 'SHELXS-97 (Sheldrick, 1990)'
_diffrn_ambient_temperature 300(2)
_diffrn_measured_fraction_theta_full 0.999
_diffrn_measured_fraction_theta_max 0.999
_diffrn_measurement_device_type 'CCD area detector'
_diffrn_measurement_method 'phi and omega scans'
_diffrn_radiation_monochromator graphite
_diffrn_radiation_source 'fine-focus sealed tube'
_diffrn_radiation_type MoK\a
_diffrn_radiation_wavelength 0.71073
_diffrn_reflns_av_R_equivalents 0.0645
_diffrn_reflns_av_sigmaI/netI 0.0816
_diffrn_reflns_limit_h_max 12
_diffrn_reflns_limit_h_min -12
_diffrn_reflns_limit_k_max 12
_diffrn_reflns_limit_k_min -15
_diffrn_reflns_limit_l_max 23
_diffrn_reflns_limit_l_min -30
_diffrn_reflns_number 18521
_diffrn_reflns_theta_full 25.00
_diffrn_reflns_theta_max 25.00
_diffrn_reflns_theta_min 1.57
_exptl_absorpt_coefficient_mu 4.974
_exptl_absorpt_correction_T_max 1.000
_exptl_absorpt_correction_T_min 0.854
_exptl_absorpt_correction_type empirical
_exptl_absorpt_process_details
; 
  SADABS, Absorption corrections using Bruker CCD based on the method of 
  Bob Blessing.  Acta Cryst. 1995, A51, 33 
;
_exptl_crystal_colour Colourless
_exptl_crystal_density_diffrn 1.584
_exptl_crystal_density_method 'not measured'
_exptl_crystal_description Block
_exptl_crystal_F_000 1696
_exptl_crystal_size_max 0.11
_exptl_crystal_size_mid 0.08
_exptl_crystal_size_min 0.03
_refine_diff_density_max 1.177
_refine_diff_density_min -0.640
_refine_diff_density_rms 0.092
_refine_ls_extinction_method none
_refine_ls_goodness_of_fit_ref 1.008
_refine_ls_hydrogen_treatment mixed
_refine_ls_matrix_type full
_refine_ls_number_parameters 443
_refine_ls_number_reflns 6327
_refine_ls_number_restraints 0
_refine_ls_restrained_S_all 1.008
_refine_ls_R_factor_all 0.0965
_refine_ls_R_factor_gt 0.0416
_refine_ls_shift/su_max 0.007
_refine_ls_shift/su_mean 0.000
_refine_ls_structure_factor_coef Fsqd
_refine_ls_weighting_details 'calc w=1/[\s^2^(Fo^2^)+(0.0225P)^2^+0.0000P] where P=(Fo^2^+2Fc^2^)/3'
_refine_ls_weighting_scheme calc
_refine_ls_wR_factor_gt 0.0666
_refine_ls_wR_factor_ref 0.0757
_reflns_number_gt 3660
_reflns_number_total 6327
_reflns_threshold_expression >2sigma(I)
_cod_data_source_file ic051103rsi20050701_043941_3.cif
_cod_data_source_block um382s
_cod_depositor_comments
;
The following automatic conversions were performed:
'_symmetry_cell_setting' value 'Monoclinic' changed to 'monoclinic'
according to '/home/saulius/struct/CIF-dictionaries/cif_core.dic'
dictionary named 'cif_core.dic' version 2.4.1 from 2010-06-29.

Automatic conversion script
Id: cif_fix_enum 1527 2010-12-29 10:47:43Z saulius 
;
_cod_original_cell_volume 3589.1(16)
_cod_database_code 4309892

loop_
_symmetry_equiv_pos_as_xyz
'x, y, z'
'-x+1/2, y+1/2, -z+1/2'
'-x, -y, -z'
'x-1/2, -y-1/2, z-1/2'

loop_
_atom_site_label
_atom_site_type_symbol
_atom_site_fract_x
_atom_site_fract_y
_atom_site_fract_z
_atom_site_U_iso_or_equiv
_atom_site_adp_type
_atom_site_occupancy
_atom_site_symmetry_multiplicity
_atom_site_calc_flag
_atom_site_refinement_flags
_atom_site_disorder_assembly
_atom_site_disorder_group
Pb1 Pb 0.38750(2) 0.653154(18) 0.959354(12) 0.05932(11) Uani 1 1 d . . .
S1 S 0.39503(18) 0.61484(14) 1.08681(9) 0.0701(6) Uani 1 1 d . . .
S2 S 0.20207(14) 0.83116(12) 0.90903(7) 0.0492(4) Uani 1 1 d . . .
S3B S 0.6243(5) 0.8554(5) 0.9432(2) 0.096(2) Uani 0.580(9) 1 d P A 1
S3A S 0.5623(7) 0.8985(6) 0.9652(4) 0.100(3) Uani 0.420(9) 1 d P A 2
S4A S 0.2051(6) 0.4217(6) 0.9406(4) 0.113(3) Uani 0.580(9) 1 d P A 1
C29A C 0.041(2) 0.4130(14) 0.9011(12) 0.205(14) Uani 0.580(9) 1 d P A 1
H29A H 0.0244 0.3441 0.8915 0.308 Uiso 0.580(9) 1 calc PR A 1
H29B H 0.0440 0.4538 0.8706 0.308 Uiso 0.580(9) 1 calc PR A 1
H29C H -0.0265 0.4368 0.9220 0.308 Uiso 0.580(9) 1 calc PR A 1
C30A C 0.193(2) 0.3571(15) 0.9891(10) 0.228(15) Uani 0.580(9) 1 d P A 1
H30A H 0.2725 0.3590 1.0092 0.342 Uiso 0.580(9) 1 calc PR A 1
H30B H 0.1742 0.2887 0.9792 0.342 Uiso 0.580(9) 1 calc PR A 1
H30C H 0.1258 0.3831 1.0091 0.342 Uiso 0.580(9) 1 calc PR A 1
S4B S 0.1632(18) 0.4394(13) 0.9372(12) 0.292(14) Uani 0.420(9) 1 d P A 2
C29B C 0.1658(17) 0.3637(13) 0.8845(8) 0.080(7) Uani 0.420(9) 1 d P A 2
H29D H 0.2170 0.3945 0.8590 0.120 Uiso 0.420(9) 1 calc PR A 2
H29E H 0.0801 0.3544 0.8704 0.120 Uiso 0.420(9) 1 calc PR A 2
H29F H 0.2017 0.2994 0.8942 0.120 Uiso 0.420(9) 1 calc PR A 2
C30B C 0.060(5) 0.395(3) 0.9647(16) 0.22(2) Uani 0.420(9) 1 d P A 2
H30D H 0.0517 0.4302 0.9969 0.323 Uiso 0.420(9) 1 calc PR A 2
H30E H 0.0775 0.3254 0.9712 0.323 Uiso 0.420(9) 1 calc PR A 2
H30F H -0.0186 0.4017 0.9443 0.323 Uiso 0.420(9) 1 calc PR A 2
O1 O 0.3060(4) 0.5621(3) 1.1191(2) 0.0917(17) Uani 1 1 d . A .
O2 O 0.4843(4) 0.5538(3) 1.0589(2) 0.0948(18) Uani 1 1 d . A .
O3 O 0.2051(3) 0.9395(3) 0.91466(16) 0.0582(12) Uani 1 1 d . A .
O4 O 0.2942(3) 0.7880(3) 0.87529(17) 0.0618(13) Uani 1 1 d . A .
O5A O 0.5223(16) 0.809(3) 0.9751(13) 0.102(8) Uani 0.580(9) 1 d P A 1
O5B O 0.565(2) 0.797(3) 0.9687(17) 0.083(9) Uani 0.420(9) 1 d P A 2
O6 O 0.1991(4) 0.5352(4) 0.9482(2) 0.105(2) Uani 1 1 d . A .
N1 N 0.3276(4) 0.6828(3) 1.0433(2) 0.0558(15) Uani 1 1 d . A .
N2 N 0.2231(4) 0.7705(3) 0.9617(2) 0.0439(14) Uani 1 1 d . A .
C1 C 0.1724(5) 0.7989(4) 1.0086(3) 0.0444(17) Uani 1 1 d . . .
C2 C 0.2305(6) 0.7528(5) 1.0527(3) 0.0487(18) Uani 1 1 d . A .
C3 C 0.1895(6) 0.7790(5) 1.1012(3) 0.067(2) Uani 1 1 d . . .
H3B H 0.2295 0.7499 1.1303 0.080 Uiso 1 1 calc R A .
C4 C 0.0906(6) 0.8472(5) 1.1075(3) 0.0648(19) Uani 1 1 d . A .
H4B H 0.0645 0.8636 1.1402 0.078 Uiso 1 1 calc R . .
C5 C 0.0312(6) 0.8905(5) 1.0637(3) 0.064(2) Uani 1 1 d . . .
H5A H -0.0361 0.9356 1.0670 0.076 Uiso 1 1 calc R A .
C6 C 0.0724(5) 0.8664(4) 1.0154(3) 0.0506(17) Uani 1 1 d . A .
H6A H 0.0322 0.8961 0.9865 0.061 Uiso 1 1 calc R . .
C7 C 0.4862(6) 0.6962(5) 1.1283(3) 0.060(2) Uani 1 1 d . A .
C8 C 0.5488(7) 0.7771(6) 1.1081(3) 0.067(2) Uani 1 1 d . . .
H8A H 0.5444 0.7884 1.0727 0.081 Uiso 1 1 calc R A .
C9 C 0.6183(6) 0.8421(5) 1.1404(3) 0.063(2) Uani 1 1 d . A .
H9A H 0.6596 0.8969 1.1262 0.076 Uiso 1 1 calc R . .
C10 C 0.6284(6) 0.8273(5) 1.1940(3) 0.060(2) Uani 1 1 d . . .
C11 C 0.5666(7) 0.7434(6) 1.2124(3) 0.082(3) Uani 1 1 d . A .
H11A H 0.5734 0.7302 1.2477 0.098 Uiso 1 1 calc R . .
C12 C 0.4958(7) 0.6787(6) 1.1814(3) 0.075(2) Uani 1 1 d . . .
H12A H 0.4546 0.6238 1.1955 0.091 Uiso 1 1 calc R A .
C13 C 0.7044(7) 0.9015(6) 1.2275(3) 0.073(2) Uani 1 1 d . A .
C14 C 0.8418(7) 0.9095(7) 1.2095(3) 0.124(4) Uani 1 1 d . . .
H14A H 0.8829 0.8449 1.2127 0.186 Uiso 1 1 calc R A .
H14B H 0.8885 0.9580 1.2303 0.186 Uiso 1 1 calc R . .
H14C H 0.8400 0.9305 1.1740 0.186 Uiso 1 1 calc R . .
C15 C 0.7131(8) 0.8708(7) 1.2837(3) 0.124(4) Uani 1 1 d . . .
H15A H 0.6286 0.8666 1.2966 0.186 Uiso 1 1 calc R A .
H15B H 0.7619 0.9201 1.3033 0.186 Uiso 1 1 calc R . .
H15C H 0.7543 0.8062 1.2870 0.186 Uiso 1 1 calc R . .
C16 C 0.6448(9) 1.0060(7) 1.2229(4) 0.136(4) Uani 1 1 d . . .
H16A H 0.5589 1.0038 1.2345 0.204 Uiso 1 1 calc R A .
H16B H 0.6434 1.0275 1.1876 0.204 Uiso 1 1 calc R . .
H16C H 0.6945 1.0527 1.2438 0.204 Uiso 1 1 calc R . .
C17 C 0.0480(5) 0.7989(5) 0.8818(3) 0.0464(17) Uani 1 1 d . A .
C18 C -0.0028(6) 0.7049(5) 0.8875(3) 0.0561(19) Uani 1 1 d . . .
H18A H 0.0385 0.6589 0.9096 0.067 Uiso 1 1 calc R A .
C19 C -0.1151(6) 0.6772(5) 0.8610(3) 0.060(2) Uani 1 1 d . A .
H19A H -0.1486 0.6132 0.8661 0.072 Uiso 1 1 calc R . .
C20 C -0.1786(5) 0.7422(5) 0.8271(3) 0.0510(18) Uani 1 1 d . . .
C21 C -0.1299(6) 0.8388(5) 0.8229(3) 0.0592(18) Uani 1 1 d . A .
H21A H -0.1728 0.8857 0.8018 0.071 Uiso 1 1 calc R . .
C22 C -0.0160(6) 0.8672(5) 0.8503(3) 0.0563(19) Uani 1 1 d . . .
H22A H 0.0159 0.9323 0.8470 0.068 Uiso 1 1 calc R A .
C23 C -0.2961(6) 0.7066(6) 0.7948(3) 0.066(2) Uani 1 1 d . A .
C24 C -0.2591(7) 0.6150(6) 0.7624(3) 0.106(3) Uani 1 1 d . . .
H24A H -0.1941 0.6344 0.7393 0.159 Uiso 1 1 calc R A .
H24B H -0.3330 0.5911 0.7428 0.159 Uiso 1 1 calc R . .
H24C H -0.2269 0.5623 0.7848 0.159 Uiso 1 1 calc R . .
C25 C -0.4007(6) 0.6730(5) 0.8308(3) 0.082(2) Uani 1 1 d . . .
H25A H -0.3676 0.6210 0.8535 0.124 Uiso 1 1 calc R A .
H25B H -0.4728 0.6473 0.8106 0.124 Uiso 1 1 calc R . .
H25C H -0.4271 0.7295 0.8509 0.124 Uiso 1 1 calc R . .
C26 C -0.3503(7) 0.7889(6) 0.7585(3) 0.099(3) Uani 1 1 d . . .
H26A H -0.2859 0.8093 0.7354 0.148 Uiso 1 1 calc R A .
H26B H -0.3759 0.8459 0.7784 0.148 Uiso 1 1 calc R . .
H26C H -0.4232 0.7629 0.7389 0.148 Uiso 1 1 calc R . .
C27 C 0.5732(10) 0.9484(9) 0.9059(5) 0.169(6) Uani 1 1 d . . .
C28A C 0.7453(15) 0.9017(16) 0.9775(8) 0.130(10) Uani 0.580(9) 1 d P A 1
H28A H 0.7825 0.8499 0.9992 0.194 Uiso 0.580(9) 1 calc PR A 1
H28B H 0.7163 0.9561 0.9985 0.194 Uiso 0.580(9) 1 calc PR A 1
H28C H 0.8084 0.9266 0.9548 0.194 Uiso 0.580(9) 1 calc PR A 1
C28B C 0.680(6) 0.949(4) 0.985(2) 0.39(5) Uani 0.420(9) 1 d P A 2
H28D H 0.6988 0.9289 1.0198 0.592 Uiso 0.420(9) 1 calc PR A 2
H28E H 0.6676 1.0211 0.9835 0.592 Uiso 0.420(9) 1 calc PR A 2
H28F H 0.7496 0.9310 0.9639 0.592 Uiso 0.420(9) 1 calc PR A 2

loop_
_atom_site_aniso_label
_atom_site_aniso_U_11
_atom_site_aniso_U_22
_atom_site_aniso_U_33
_atom_site_aniso_U_23
_atom_site_aniso_U_13
_atom_site_aniso_U_12
Pb1 0.04586(14) 0.04669(16) 0.0858(2) -0.00798(19) 0.00781(12) 0.00442(15)
S1 0.0668(12) 0.0503(11) 0.0923(18) 0.0131(11) -0.0067(12) 0.0109(10)
S2 0.0403(8) 0.0556(12) 0.0520(13) -0.0083(10) 0.0055(8) -0.0016(8)
S3B 0.092(4) 0.103(4) 0.093(4) -0.010(4) 0.009(3) -0.030(4)
S3A 0.078(4) 0.078(5) 0.148(8) -0.052(5) 0.054(5) -0.014(4)
S4A 0.058(3) 0.053(4) 0.231(10) -0.032(5) 0.030(5) -0.002(3)
C29A 0.17(2) 0.098(16) 0.34(4) -0.05(2) -0.09(3) -0.027(14)
C30A 0.20(2) 0.146(19) 0.33(4) 0.19(2) -0.04(2) -0.023(16)
S4B 0.231(18) 0.082(9) 0.54(3) 0.010(13) -0.26(2) -0.023(10)
C29B 0.046(10) 0.053(12) 0.14(2) 0.039(14) 0.030(11) 0.009(10)
C30B 0.34(6) 0.13(3) 0.17(4) -0.08(3) -0.05(4) -0.04(4)
O1 0.086(4) 0.070(3) 0.117(5) 0.036(3) -0.006(3) -0.016(3)
O2 0.089(4) 0.068(3) 0.126(5) -0.011(3) -0.012(3) 0.043(3)
O3 0.059(3) 0.047(3) 0.069(4) -0.007(2) 0.004(2) -0.009(2)
O4 0.048(3) 0.087(3) 0.051(3) -0.014(3) 0.014(2) 0.007(2)
O5A 0.037(11) 0.173(17) 0.097(12) 0.041(10) 0.001(11) -0.048(11)
O5B 0.017(12) 0.086(15) 0.15(2) 0.067(13) -0.008(12) -0.041(10)
O6 0.076(3) 0.047(3) 0.189(7) -0.007(4) -0.021(4) -0.014(3)
N1 0.048(3) 0.049(3) 0.071(5) 0.002(3) 0.005(3) 0.013(3)
N2 0.040(3) 0.045(3) 0.047(4) -0.005(3) 0.003(3) 0.008(2)
C1 0.037(3) 0.041(4) 0.055(5) -0.006(4) 0.000(4) -0.001(3)
C2 0.043(4) 0.048(4) 0.055(6) -0.006(4) 0.006(4) 0.000(3)
C3 0.057(5) 0.075(5) 0.067(7) 0.014(4) -0.012(4) 0.005(4)
C4 0.063(4) 0.081(5) 0.051(5) 0.004(5) 0.012(4) 0.017(4)
C5 0.053(4) 0.054(4) 0.085(7) -0.009(4) 0.023(5) 0.006(3)
C6 0.046(4) 0.047(4) 0.059(5) 0.003(4) 0.006(3) 0.013(3)
C7 0.053(4) 0.055(4) 0.073(6) 0.019(4) 0.001(4) 0.004(3)
C8 0.079(5) 0.078(6) 0.045(5) 0.018(4) 0.000(4) -0.002(4)
C9 0.063(4) 0.068(5) 0.057(6) 0.022(5) -0.003(4) -0.003(4)
C10 0.042(4) 0.080(6) 0.057(6) 0.021(4) -0.001(4) 0.000(4)
C11 0.072(5) 0.111(7) 0.062(6) 0.038(5) -0.007(5) -0.021(5)
C12 0.062(5) 0.094(7) 0.070(7) 0.038(5) 0.003(4) -0.012(4)
C13 0.067(5) 0.098(6) 0.052(6) 0.017(5) 0.000(4) -0.003(5)
C14 0.069(6) 0.209(11) 0.096(8) 0.015(7) 0.008(5) -0.039(6)
C15 0.147(8) 0.165(10) 0.058(7) 0.026(6) -0.013(6) -0.062(7)
C16 0.149(9) 0.106(8) 0.148(11) -0.029(7) -0.057(7) 0.015(7)
C17 0.040(3) 0.048(4) 0.051(5) -0.006(4) 0.001(3) 0.003(3)
C18 0.051(4) 0.052(4) 0.065(6) 0.009(4) -0.002(4) -0.001(3)
C19 0.047(4) 0.058(5) 0.075(6) 0.006(4) -0.012(4) -0.011(3)
C20 0.045(4) 0.053(5) 0.054(5) 0.001(4) -0.006(4) 0.002(3)
C21 0.062(4) 0.060(5) 0.055(5) 0.009(4) -0.002(4) 0.006(4)
C22 0.055(4) 0.051(5) 0.062(5) 0.005(4) 0.005(4) 0.003(3)
C23 0.053(4) 0.082(5) 0.063(6) 0.006(5) -0.009(4) -0.004(4)
C24 0.081(6) 0.118(8) 0.116(9) -0.049(6) -0.028(6) -0.008(5)
C25 0.051(4) 0.096(6) 0.098(7) -0.003(5) -0.016(4) -0.012(4)
C26 0.082(6) 0.116(7) 0.095(8) 0.024(6) -0.031(5) -0.020(5)
C27 0.143(9) 0.166(11) 0.195(14) 0.119(11) -0.024(9) -0.017(8)
C28A 0.066(10) 0.153(19) 0.16(2) 0.043(16) -0.064(13) -0.073(11)
C28B 0.58(10) 0.33(7) 0.29(6) -0.28(6) 0.25(7) -0.31(7)

loop_
_atom_type_symbol
_atom_type_description
_atom_type_scat_dispersion_real
_atom_type_scat_dispersion_imag
_atom_type_scat_source
C C 0.0033 0.0016 'International Tables Vol C Tables 4.2.6.8 and 6.1.1.4'
H H 0.0000 0.0000 'International Tables Vol C Tables 4.2.6.8 and 6.1.1.4'
N N 0.0061 0.0033 'International Tables Vol C Tables 4.2.6.8 and 6.1.1.4'
O O 0.0106 0.0060 'International Tables Vol C Tables 4.2.6.8 and 6.1.1.4'
S S 0.1246 0.1234 'International Tables Vol C Tables 4.2.6.8 and 6.1.1.4'
Pb Pb -3.3944 10.1111 'International Tables Vol C Tables 4.2.6.8 and 6.1.1.4'

loop_
_geom_angle_atom_site_label_1
_geom_angle_atom_site_label_2
_geom_angle_atom_site_label_3
_geom_angle
_geom_angle_site_symmetry_1
_geom_angle_site_symmetry_3
_geom_angle_publ_flag
N2 Pb1 N1 68.38(18) . . ?
N2 Pb1 O6 80.90(16) . . ?
N1 Pb1 O6 88.29(19) . . ?
N2 Pb1 O5B 92.0(6) . . ?
N1 Pb1 O5B 90.6(10) . . ?
O6 Pb1 O5B 172.7(6) . . ?
N2 Pb1 O5A 81.7(6) . . ?
N1 Pb1 O5A 83.2(7) . . ?
O6 Pb1 O5A 162.5(6) . . ?
O5B Pb1 O5A 11.0(12) . . ?
O2 S1 O1 117.5(3) . . ?
O2 S1 N1 103.7(3) . . ?
O1 S1 N1 114.0(3) . . ?
O2 S1 C7 107.5(3) . . ?
O1 S1 C7 106.4(4) . . ?
N1 S1 C7 107.3(3) . . ?
O3 S2 O4 116.2(3) . . ?
O3 S2 N2 114.4(3) . . ?
O4 S2 N2 104.4(3) . . ?
O3 S2 C17 107.1(3) . . ?
O4 S2 C17 106.3(3) . . ?
N2 S2 C17 107.9(3) . . ?
O5A S3B C28A 113.9(15) . . ?
O5A S3B C27 114.1(12) . . ?
C28A S3B C27 105.2(9) . . ?
O5B S3A C27 117(2) . . ?
O5B S3A C28B 115(3) . . ?
C27 S3A C28B 93(2) . . ?
C30A S4A O6 116.1(12) . . ?
C30A S4A C29A 107.1(13) . . ?
O6 S4A C29A 95.0(7) . . ?
O6 S4B C30B 119(3) . . ?
O6 S4B C29B 135(2) . . ?
C30B S4B C29B 101.5(17) . . ?
S3B O5A Pb1 130(2) . . ?
S3A O5B Pb1 133.8(15) . . ?
S4B O6 S4A 19.0(9) . . ?
S4B O6 Pb1 144.6(10) . . ?
S4A O6 Pb1 126.3(4) . . ?
C2 N1 S1 123.6(5) . . ?
C2 N1 Pb1 120.1(4) . . ?
S1 N1 Pb1 116.1(3) . . ?
C1 N2 S2 124.6(4) . . ?
C1 N2 Pb1 120.8(4) . . ?
S2 N2 Pb1 112.9(3) . . ?
N2 C1 C6 126.7(6) . . ?
N2 C1 C2 115.0(5) . . ?
C6 C1 C2 118.3(7) . . ?
C3 C2 N1 125.2(6) . . ?
C3 C2 C1 119.1(6) . . ?
N1 C2 C1 115.7(6) . . ?
C2 C3 C4 122.1(7) . . ?
C5 C4 C3 118.6(7) . . ?
C6 C5 C4 119.9(6) . . ?
C5 C6 C1 122.0(6) . . ?
C8 C7 C12 119.4(7) . . ?
C8 C7 S1 119.8(7) . . ?
C12 C7 S1 120.7(6) . . ?
C9 C8 C7 120.2(7) . . ?
C8 C9 C10 121.8(7) . . ?
C11 C10 C9 116.0(7) . . ?
C11 C10 C13 124.5(7) . . ?
C9 C10 C13 119.5(7) . . ?
C10 C11 C12 123.3(8) . . ?
C11 C12 C7 119.3(7) . . ?
C15 C13 C10 112.7(7) . . ?
C15 C13 C16 109.1(8) . . ?
C10 C13 C16 110.1(6) . . ?
C15 C13 C14 107.2(7) . . ?
C10 C13 C14 110.2(7) . . ?
C16 C13 C14 107.4(7) . . ?
C18 C17 C22 119.0(6) . . ?
C18 C17 S2 121.7(5) . . ?
C22 C17 S2 119.1(5) . . ?
C17 C18 C19 120.9(6) . . ?
C20 C19 C18 121.7(6) . . ?
C19 C20 C21 117.4(6) . . ?
C19 C20 C23 120.6(6) . . ?
C21 C20 C23 122.1(6) . . ?
C20 C21 C22 120.8(6) . . ?
C17 C22 C21 120.1(6) . . ?
C24 C23 C20 109.1(6) . . ?
C24 C23 C26 108.7(7) . . ?
C20 C23 C26 112.5(6) . . ?
C24 C23 C25 108.0(6) . . ?
C20 C23 C25 109.4(6) . . ?
C26 C23 C25 109.1(6) . . ?
S3B C27 S3A 36.8(3) . . ?

loop_
_geom_bond_atom_site_label_1
_geom_bond_atom_site_label_2
_geom_bond_distance
_geom_bond_site_symmetry_2
_geom_bond_publ_flag
Pb1 N2 2.321(4) . ?
Pb1 N1 2.326(6) . ?
Pb1 O6 2.521(5) . ?
Pb1 O5B 2.66(3) . ?
Pb1 O5A 2.53(3) . ?
S1 O2 1.452(5) . ?
S1 O1 1.458(5) . ?
S1 N1 1.584(5) . ?
S1 C7 1.770(7) . ?
S2 O3 1.442(4) . ?
S2 O4 1.448(4) . ?
S2 N2 1.591(5) . ?
S2 C17 1.782(6) . ?
S3B O5A 1.51(2) . ?
S3B C28A 1.633(15) . ?
S3B C27 1.641(11) . ?
S3A O5B 1.35(3) . ?
S3A C27 1.682(13) . ?
S3A C28B 1.47(5) . ?
S4A C30A 1.53(2) . ?
S4A O6 1.518(9) . ?
S4A C29A 1.96(2) . ?
S4B O6 1.351(17) . ?
S4B C30B 1.44(5) . ?
S4B C29B 1.70(3) . ?
N1 C2 1.404(7) . ?
N2 C1 1.400(7) . ?
C1 C6 1.393(8) . ?
C1 C2 1.410(8) . ?
C2 C3 1.389(9) . ?
C3 C4 1.388(9) . ?
C4 C5 1.393(9) . ?
C5 C6 1.380(9) . ?
C7 C8 1.371(8) . ?
C7 C12 1.396(9) . ?
C8 C9 1.384(9) . ?
C9 C10 1.404(9) . ?
C10 C11 1.381(9) . ?
C10 C13 1.513(10) . ?
C11 C12 1.371(9) . ?
C13 C15 1.513(9) . ?
C13 C16 1.521(10) . ?
C13 C14 1.535(9) . ?
C17 C18 1.365(7) . ?
C17 C22 1.373(8) . ?
C18 C19 1.384(8) . ?
C19 C20 1.378(8) . ?
C20 C21 1.384(8) . ?
C20 C23 1.531(8) . ?
C21 C22 1.410(8) . ?
C23 C24 1.535(9) . ?
C23 C26 1.533(9) . ?
C23 C25 1.536(9) . ?

loop_
_geom_torsion_atom_site_label_1
_geom_torsion_atom_site_label_2
_geom_torsion_atom_site_label_3
_geom_torsion_atom_site_label_4
_geom_torsion
_geom_torsion_site_symmetry_1
_geom_torsion_site_symmetry_2
_geom_torsion_site_symmetry_3
_geom_torsion_site_symmetry_4
_geom_torsion_publ_flag
C28A S3B O5A Pb1 -141.7(16) . . . . ?
C27 S3B O5A Pb1 97(2) . . . . ?
N2 Pb1 O5A S3B -120(2) . . . . ?
N1 Pb1 O5A S3B 171(2) . . . . ?
O6 Pb1 O5A S3B -127.7(18) . . . . ?
O5B Pb1 O5A S3B 39(7) . . . . ?
C27 S3A O5B Pb1 -87(3) . . . . ?
C28B S3A O5B Pb1 167(3) . . . . ?
N2 Pb1 O5B S3A -12(4) . . . . ?
N1 Pb1 O5B S3A -80(4) . . . . ?
O6 Pb1 O5B S3A 1(11) . . . . ?
O5A Pb1 O5B S3A -33(5) . . . . ?
C30B S4B O6 S4A 124(7) . . . . ?
C29B S4B O6 S4A -85(5) . . . . ?
C30B S4B O6 Pb1 142(2) . . . . ?
C29B S4B O6 Pb1 -67(3) . . . . ?
C30A S4A O6 S4B -96(5) . . . . ?
C29A S4A O6 S4B 15(5) . . . . ?
C30A S4A O6 Pb1 96.6(11) . . . . ?
C29A S4A O6 Pb1 -151.6(11) . . . . ?
N2 Pb1 O6 S4B 171(2) . . . . ?
N1 Pb1 O6 S4B -121(2) . . . . ?
O5B Pb1 O6 S4B 158(8) . . . . ?
O5A Pb1 O6 S4B 178(3) . . . . ?
N2 Pb1 O6 S4A 178.1(7) . . . . ?
N1 Pb1 O6 S4A -113.6(7) . . . . ?
O5B Pb1 O6 S4A 165(8) . . . . ?
O5A Pb1 O6 S4A -174(2) . . . . ?
O2 S1 N1 C2 178.4(5) . . . . ?
O1 S1 N1 C2 49.5(6) . . . . ?
C7 S1 N1 C2 -68.0(5) . . . . ?
O2 S1 N1 Pb1 2.8(4) . . . . ?
O1 S1 N1 Pb1 -126.1(3) . . . . ?
C7 S1 N1 Pb1 116.4(3) . . . . ?
N2 Pb1 N1 C2 -0.9(4) . . . . ?
O6 Pb1 N1 C2 -81.8(4) . . . . ?
O5B Pb1 N1 C2 91.0(7) . . . . ?
O5A Pb1 N1 C2 82.9(7) . . . . ?
N2 Pb1 N1 S1 174.9(3) . . . . ?
O6 Pb1 N1 S1 94.0(3) . . . . ?
O5B Pb1 N1 S1 -93.2(7) . . . . ?
O5A Pb1 N1 S1 -101.3(6) . . . . ?
O3 S2 N2 C1 39.0(5) . . . . ?
O4 S2 N2 C1 167.2(4) . . . . ?
C17 S2 N2 C1 -80.0(5) . . . . ?
O3 S2 N2 Pb1 -126.2(2) . . . . ?
O4 S2 N2 Pb1 2.0(3) . . . . ?
C17 S2 N2 Pb1 114.8(3) . . . . ?
N1 Pb1 N2 C1 -0.2(4) . . . . ?
O6 Pb1 N2 C1 91.5(4) . . . . ?
O5B Pb1 N2 C1 -90.1(10) . . . . ?
O5A Pb1 N2 C1 -86.2(8) . . . . ?
N1 Pb1 N2 S2 165.6(3) . . . . ?
O6 Pb1 N2 S2 -102.7(3) . . . . ?
O5B Pb1 N2 S2 75.7(10) . . . . ?
O5A Pb1 N2 S2 79.6(8) . . . . ?
S2 N2 C1 C6 17.4(8) . . . . ?
Pb1 N2 C1 C6 -178.5(4) . . . . ?
S2 N2 C1 C2 -162.8(4) . . . . ?
Pb1 N2 C1 C2 1.3(7) . . . . ?
S1 N1 C2 C3 6.6(9) . . . . ?
Pb1 N1 C2 C3 -177.9(5) . . . . ?
S1 N1 C2 C1 -173.6(4) . . . . ?
Pb1 N1 C2 C1 1.9(7) . . . . ?
N2 C1 C2 C3 177.8(5) . . . . ?
C6 C1 C2 C3 -2.3(9) . . . . ?
N2 C1 C2 N1 -2.0(8) . . . . ?
C6 C1 C2 N1 177.8(5) . . . . ?
N1 C2 C3 C4 -178.4(6) . . . . ?
C1 C2 C3 C4 1.8(10) . . . . ?
C2 C3 C4 C5 -0.1(10) . . . . ?
C3 C4 C5 C6 -0.9(10) . . . . ?
C4 C5 C6 C1 0.3(10) . . . . ?
N2 C1 C6 C5 -178.8(6) . . . . ?
C2 C1 C6 C5 1.4(9) . . . . ?
O2 S1 C7 C8 73.7(6) . . . . ?
O1 S1 C7 C8 -159.7(5) . . . . ?
N1 S1 C7 C8 -37.3(6) . . . . ?
O2 S1 C7 C12 -106.0(6) . . . . ?
O1 S1 C7 C12 20.6(6) . . . . ?
N1 S1 C7 C12 143.0(6) . . . . ?
C12 C7 C8 C9 -1.5(10) . . . . ?
S1 C7 C8 C9 178.9(5) . . . . ?
C7 C8 C9 C10 0.6(10) . . . . ?
C8 C9 C10 C11 1.1(10) . . . . ?
C8 C9 C10 C13 -179.2(6) . . . . ?
C9 C10 C11 C12 -1.9(11) . . . . ?
C13 C10 C11 C12 178.4(7) . . . . ?
C10 C11 C12 C7 1.1(12) . . . . ?
C8 C7 C12 C11 0.6(11) . . . . ?
S1 C7 C12 C11 -179.7(6) . . . . ?
C11 C10 C13 C15 3.6(11) . . . . ?
C9 C10 C13 C15 -176.1(7) . . . . ?
C11 C10 C13 C16 -118.4(8) . . . . ?
C9 C10 C13 C16 61.9(9) . . . . ?
C11 C10 C13 C14 123.2(8) . . . . ?
C9 C10 C13 C14 -56.4(9) . . . . ?
O3 S2 C17 C18 -157.1(5) . . . . ?
O4 S2 C17 C18 78.1(6) . . . . ?
N2 S2 C17 C18 -33.4(6) . . . . ?
O3 S2 C17 C22 29.1(6) . . . . ?
O4 S2 C17 C22 -95.7(5) . . . . ?
N2 S2 C17 C22 152.8(5) . . . . ?
C22 C17 C18 C19 1.9(10) . . . . ?
S2 C17 C18 C19 -171.9(5) . . . . ?
C17 C18 C19 C20 1.2(11) . . . . ?
C18 C19 C20 C21 -3.7(10) . . . . ?
C18 C19 C20 C23 174.7(6) . . . . ?
C19 C20 C21 C22 3.3(10) . . . . ?
C23 C20 C21 C22 -175.2(6) . . . . ?
C18 C17 C22 C21 -2.3(10) . . . . ?
S2 C17 C22 C21 171.7(5) . . . . ?
C20 C21 C22 C17 -0.3(10) . . . . ?
C19 C20 C23 C24 -57.5(9) . . . . ?
C21 C20 C23 C24 120.9(8) . . . . ?
C19 C20 C23 C26 -178.2(7) . . . . ?
C21 C20 C23 C26 0.2(10) . . . . ?
C19 C20 C23 C25 60.4(8) . . . . ?
C21 C20 C23 C25 -121.2(7) . . . . ?
O5A S3B C27 S3A 41.1(16) . . . . ?
C28A S3B C27 S3A -84.4(10) . . . . ?
O5B S3A C27 S3B -35.9(12) . . . . ?
C28B S3A C27 S3B 83(2) . . . . ?
